data_4517749
loop_
_publ_author_name
'Liu, Xin'
'Carr, Paul'
'Gardiner, Michael G.'
'Banwell, Martin G.'
'Elbanna, Ahmed H.'
'Khalil, Zeinab G.'
'Capon, Robert J.'

_publ_section_title
;
 Levoglucosenone and Its Pseudoenantiomer <i>iso</i>-Levoglucosenone as
 Scaffolds for Drug Discovery and Development.
;
_journal_issue 23
_journal_name_full 'ACS omega'
_journal_page_first 13926
_journal_page_last 13939
_journal_paper_doi 10.1021/acsomega.0c01331
_journal_volume 5
_journal_year 2020
_chemical_absolute_configuration rm
_chemical_formula_moiety 'C11 H8 N2 O5'
_chemical_formula_sum 'C11 H8 N2 O5'
_chemical_formula_weight 248.19
_space_group_crystal_system orthorhombic
_space_group_IT_number 19
_space_group_name_Hall 'P 2ac 2ab'
_space_group_name_H-M_alt 'P 21 21 21'
_atom_sites_solution_hydrogens geom
_atom_sites_solution_primary dual
_audit_creation_date 2019-02-25
_audit_creation_method
;
Olex2 1.2
(compiled 2018.05.29 svn.r3508 for OlexSys, GUI svn.r5506)
;
_cell_angle_alpha 90
_cell_angle_beta 90
_cell_angle_gamma 90
_cell_formula_units_Z 4
_cell_length_a 9.6892(4)
_cell_length_b 9.8837(4)
_cell_length_c 10.8874(4)
_cell_measurement_reflns_used 3370
_cell_measurement_temperature 150.00(10)
_cell_measurement_theta_max 28.3650
_cell_measurement_theta_min 4.1190
_cell_volume 1042.63(7)
_computing_cell_refinement 'CrysAlisPro 1.171.39.46e (Rigaku OD, 2018)'
_computing_data_collection 'CrysAlisPro 1.171.39.46e (Rigaku OD, 2018)'
_computing_data_reduction 'CrysAlisPro 1.171.39.46e (Rigaku OD, 2018)'
_computing_molecular_graphics 'Olex2 (Dolomanov et al., 2009)'
_computing_publication_material 'Olex2 (Dolomanov et al., 2009)'
_computing_structure_refinement 'ShelXL (Sheldrick, 2015)'
_computing_structure_solution 'ShelXT (Sheldrick, 2015)'
_diffrn_ambient_environment N~2~
_diffrn_ambient_temperature 150.00(10)
_diffrn_detector 'CCD plate'
_diffrn_detector_area_resol_mean 8.1297
_diffrn_detector_type EosS2
_diffrn_measured_fraction_theta_full 0.996
_diffrn_measured_fraction_theta_max 0.895
_diffrn_measurement_details
;
List of Runs (angles in degrees, time in seconds):

  # Type    Start    End  Width  t~exp~   \w     \q     \k     \f   Frames
--------------------------------------------------------------------------
  1  \w    -11.00  83.00   1.00    7.19    --   15.42  77.00-180.00   94
  2  \w    -11.00  83.00   1.00    7.19    --   15.42  77.00  90.00   94
  3  \w     34.00  67.00   1.00    7.19    --   15.42-178.00 -30.00   33
  4  \w    -20.00  54.00   1.00    7.19    --   15.42 -99.00  90.00   74
;
_diffrn_measurement_device 'four-circle diffractometer'
_diffrn_measurement_device_type 'SuperNova, Dual, Cu at home/near, EosS2'
_diffrn_measurement_method '\w scans'
_diffrn_orient_matrix_type 'CrysAlisPro convention (1999,Acta A55,543-557)'
_diffrn_orient_matrix_UB_11 0.0125447000
_diffrn_orient_matrix_UB_12 0.0487249000
_diffrn_orient_matrix_UB_13 0.0464776000
_diffrn_orient_matrix_UB_21 0.0260002000
_diffrn_orient_matrix_UB_22 0.0454338000
_diffrn_orient_matrix_UB_23 -0.0448024000
_diffrn_orient_matrix_UB_31 -0.0673091000
_diffrn_orient_matrix_UB_32 0.0266483000
_diffrn_orient_matrix_UB_33 -0.0086274000
_diffrn_radiation_monochromator mirror
_diffrn_radiation_probe x-ray
_diffrn_radiation_type MoK\a
_diffrn_radiation_wavelength 0.71073
_diffrn_reflns_av_R_equivalents 0.0312
_diffrn_reflns_av_unetI/netI 0.0387
_diffrn_reflns_Laue_measured_fraction_full 0.996
_diffrn_reflns_Laue_measured_fraction_max 0.895
_diffrn_reflns_limit_h_max 12
_diffrn_reflns_limit_h_min -10
_diffrn_reflns_limit_k_max 13
_diffrn_reflns_limit_k_min -13
_diffrn_reflns_limit_l_max 14
_diffrn_reflns_limit_l_min -12
_diffrn_reflns_number 6775
_diffrn_reflns_point_group_measured_fraction_full 0.998
_diffrn_reflns_point_group_measured_fraction_max 0.868
_diffrn_reflns_theta_full 25.242
_diffrn_reflns_theta_max 29.165
_diffrn_reflns_theta_min 3.489
_diffrn_source 'micro-focus sealed X-ray tube'
_diffrn_source_type 'SuperNova (Mo) X-ray Source'
_exptl_absorpt_coefficient_mu 0.128
_exptl_absorpt_correction_T_max 1.00000
_exptl_absorpt_correction_T_min 0.99125
_exptl_absorpt_correction_type multi-scan
_exptl_absorpt_process_details
;
CrysAlisPro 1.171.39.46e (Rigaku Oxford Diffraction, 2018)
Empirical absorption correction using spherical harmonics,
 implemented in SCALE3 ABSPACK scaling algorithm.
;
_exptl_crystal_colour colourless
_exptl_crystal_colour_primary colourless
_exptl_crystal_density_diffrn 1.581
_exptl_crystal_description prism
_exptl_crystal_F_000 512
_exptl_crystal_size_max 0.262
_exptl_crystal_size_mid 0.192
_exptl_crystal_size_min 0.155
_refine_diff_density_max 0.219
_refine_diff_density_min -0.217
_refine_diff_density_rms 0.044
_refine_ls_abs_structure_details
;
 Flack x determined using 821 quotients [(I+)-(I-)]/[(I+)+(I-)]
 (Parsons, Flack and Wagner, Acta Cryst. B69 (2013) 249-259).
;
_refine_ls_abs_structure_Flack -0.3(6)
_refine_ls_extinction_method none
_refine_ls_goodness_of_fit_ref 1.053
_refine_ls_hydrogen_treatment constr
_refine_ls_matrix_type full
_refine_ls_number_parameters 163
_refine_ls_number_reflns 2443
_refine_ls_number_restraints 0
_refine_ls_restrained_S_all 1.053
_refine_ls_R_factor_all 0.0409
_refine_ls_R_factor_gt 0.0370
_refine_ls_shift/su_max 0.000
_refine_ls_shift/su_mean 0.000
_refine_ls_structure_factor_coef Fsqd
_refine_ls_weighting_details 'w=1/[\s^2^(Fo^2^)+(0.0393P)^2^+0.1010P] where P=(Fo^2^+2Fc^2^)/3'
_refine_ls_weighting_scheme calc
_refine_ls_wR_factor_gt 0.0810
_refine_ls_wR_factor_ref 0.0831
_reflns_Friedel_coverage 0.680
_reflns_Friedel_fraction_full 1.000
_reflns_Friedel_fraction_max 0.830
_reflns_number_gt 2263
_reflns_number_total 2443
_reflns_threshold_expression 'I > 2\s(I)'
_cod_data_source_file ao0c01331_si_002.cif
_cod_data_source_block xl-1-109scaled
_cod_depositor_comments 'Adding full bibliography for 4517747--4517755.cif.'
_cod_database_code 4517749
_shelx_shelxl_version_number 2016/6
_chemical_oxdiff_formula C11H8N2O5
_shelx_space_group_comment
;
The symmetry employed for this shelxl refinement is uniquely defined
by the following loop, which should always be used as a source of
symmetry information in preference to the above space-group names.
They are only intended as comments.
;
_reflns_odcompleteness_completeness 98.89
_reflns_odcompleteness_iscentric 1
_reflns_odcompleteness_theta 26.32
_olex2_refinement_description
;
1. Fixed Uiso
 At 1.2 times of:
  All C(H) groups, All C(H,H) groups
2.a Ternary CH refined with riding coordinates:
 C4(H4), C6(H6)
2.b Secondary CH2 refined with riding coordinates:
 C5(H5A,H5B)
2.c Aromatic/amide H refined with riding coordinates:
 C3(H3), C9(H9), C10(H10), C11(H11)
;
_ins_header
;
TITL XL-1-109scaled in P2(1)2(1)2(1) 
REM P2(1)2(1)2(1) (#19 in standard setting)
CELL 0.71073   9.689201   9.883702  10.887416  90.0000  90.0000  90.0000
ZERR    3.00   0.000387   0.000385   0.000397   0.0000   0.0000   0.0000
LATT -1
SYMM -x+1/2,-y, z+1/2 
SYMM -x, y+1/2,-z+1/2 
SYMM  x+1/2,-y+1/2,-z 
SFAC C H N O
UNIT 33.00 24.00 6.00 15.00
TREF
HKLF 4
END
;
_olex2_date_sample_completion 2019-02-21
_olex2_date_sample_data_collection 2019-02-18
_olex2_date_sample_submission 2019-02-13
_olex2_exptl_crystal_mounting_method 'The crystal was mounted on a MITIGEN holder with oil'
_olex2_submission_special_instructions 'No special instructions were received'
_oxdiff_exptl_absorpt_empirical_details
;
Empirical correction (ABSPACK) includes:
- Absorption correction using spherical harmonics
- Frame scaling
;
_oxdiff_exptl_absorpt_empirical_full_max 1.081
_oxdiff_exptl_absorpt_empirical_full_min 0.920

loop_
_space_group_symop_operation_xyz
'x, y, z'
'-x+1/2, -y, z+1/2'
'-x, y+1/2, -z+1/2'
'x+1/2, -y+1/2, -z'

loop_
_atom_site_label
_atom_site_type_symbol
_atom_site_fract_x
_atom_site_fract_y
_atom_site_fract_z
_atom_site_U_iso_or_equiv
_atom_site_adp_type
_atom_site_occupancy
_atom_site_site_symmetry_order
_atom_site_calc_flag
_atom_site_refinement_flags_posn
_atom_site_refinement_flags_adp
_atom_site_refinement_flags_occupancy
_atom_site_disorder_assembly
_atom_site_disorder_group
O1 O 0.36824(15) 0.42645(15) 0.42376(14) 0.0231(3) Uani 1 1 d . . . . .
O2 O 0.50752(17) 0.16563(16) 0.24864(15) 0.0259(4) Uani 1 1 d . . . . .
O3 O 0.42822(16) 0.11131(15) 0.43934(14) 0.0268(4) Uani 1 1 d . . . . .
O4 O 0.44160(18) 0.55052(18) 0.71035(16) 0.0348(4) Uani 1 1 d . . . . .
O5 O 0.52881(16) 0.35780(16) 0.65458(14) 0.0253(4) Uani 1 1 d . . . . .
N1 N 0.75567(18) 0.55318(18) 0.38480(16) 0.0211(4) Uani 1 1 d . . . . .
N2 N 0.52138(19) 0.48225(19) 0.64878(16) 0.0222(4) Uani 1 1 d . . . . .
C1 C 0.4548(2) 0.3435(2) 0.39278(18) 0.0181(4) Uani 1 1 d . . . . .
C2 C 0.6063(2) 0.3618(2) 0.40777(18) 0.0173(4) Uani 1 1 d . . . . .
C3 C 0.6888(2) 0.2600(2) 0.37403(19) 0.0197(5) Uani 1 1 d . . . . .
H3 H 0.783860 0.268121 0.382899 0.024 Uiso 1 1 calc R . . . .
C4 C 0.6282(2) 0.1324(2) 0.3218(2) 0.0226(5) Uani 1 1 d . . . . .
H4 H 0.696239 0.080417 0.274852 0.027 Uiso 1 1 calc R . . . .
C5 C 0.5609(2) 0.0470(2) 0.4241(2) 0.0279(5) Uani 1 1 d . . . . .
H5A H 0.550812 -0.046637 0.399065 0.034 Uiso 1 1 calc R . . . .
H5B H 0.614486 0.050849 0.499269 0.034 Uiso 1 1 calc R . . . .
C6 C 0.4140(2) 0.2052(2) 0.3402(2) 0.0221(5) Uani 1 1 d . . . . .
H6 H 0.319211 0.206440 0.308865 0.027 Uiso 1 1 calc R . . . .
C7 C 0.6608(2) 0.4923(2) 0.45542(19) 0.0174(4) Uani 1 1 d . . . . .
C8 C 0.6159(2) 0.5532(2) 0.56478(18) 0.0187(4) Uani 1 1 d . . . . .
C9 C 0.6629(2) 0.6796(2) 0.5995(2) 0.0231(5) Uani 1 1 d . . . . .
H9 H 0.629337 0.722061 0.669609 0.028 Uiso 1 1 calc R . . . .
C10 C 0.7616(2) 0.7410(2) 0.5262(2) 0.0255(5) Uani 1 1 d . . . . .
H10 H 0.797588 0.825305 0.546590 0.031 Uiso 1 1 calc R . . . .
C11 C 0.8054(2) 0.6732(2) 0.4218(2) 0.0237(5) Uani 1 1 d . . . . .
H11 H 0.873723 0.713501 0.374187 0.028 Uiso 1 1 calc R . . . .

loop_
_atom_site_aniso_label
_atom_site_aniso_U_11
_atom_site_aniso_U_22
_atom_site_aniso_U_33
_atom_site_aniso_U_23
_atom_site_aniso_U_13
_atom_site_aniso_U_12
O1 0.0199(8) 0.0216(7) 0.0278(8) 0.0016(7) -0.0002(7) 0.0019(6)
O2 0.0216(8) 0.0348(10) 0.0213(7) -0.0095(7) 0.0003(7) -0.0018(7)
O3 0.0249(8) 0.0220(8) 0.0334(9) 0.0019(7) 0.0065(7) -0.0026(6)
O4 0.0331(9) 0.0336(10) 0.0378(9) -0.0039(8) 0.0143(8) 0.0048(8)
O5 0.0319(9) 0.0209(8) 0.0231(8) 0.0041(7) -0.0003(7) -0.0037(7)
N1 0.0191(9) 0.0222(9) 0.0221(9) 0.0022(7) -0.0037(8) -0.0017(7)
N2 0.0223(10) 0.0245(9) 0.0197(9) 0.0017(8) -0.0021(8) -0.0015(8)
C1 0.0187(10) 0.0221(10) 0.0136(10) 0.0038(8) 0.0000(9) -0.0014(8)
C2 0.0194(10) 0.0180(10) 0.0145(10) 0.0016(8) -0.0010(9) -0.0035(8)
C3 0.0173(11) 0.0237(11) 0.0183(10) -0.0003(8) -0.0009(9) -0.0025(8)
C4 0.0199(11) 0.0219(11) 0.0262(12) -0.0075(9) 0.0010(10) 0.0015(9)
C5 0.0267(12) 0.0178(10) 0.0393(13) -0.0019(10) 0.0033(11) -0.0010(9)
C6 0.0165(11) 0.0286(12) 0.0212(11) -0.0046(9) -0.0004(9) -0.0033(9)
C7 0.0168(10) 0.0168(10) 0.0185(10) 0.0032(8) -0.0042(8) -0.0002(8)
C8 0.0162(10) 0.0197(10) 0.0202(10) 0.0023(9) -0.0033(9) 0.0000(8)
C9 0.0249(11) 0.0213(10) 0.0232(11) -0.0032(9) -0.0065(10) 0.0008(9)
C10 0.0276(13) 0.0184(10) 0.0303(12) 0.0003(10) -0.0074(11) -0.0075(9)
C11 0.0222(11) 0.0227(11) 0.0263(11) 0.0069(9) -0.0040(10) -0.0065(8)

loop_
_atom_type_symbol
_atom_type_description
_atom_type_scat_dispersion_real
_atom_type_scat_dispersion_imag
_atom_type_scat_source
C C 0.0033 0.0016 'International Tables Vol C Tables 4.2.6.8 and 6.1.1.4'
H H 0.0000 0.0000 'International Tables Vol C Tables 4.2.6.8 and 6.1.1.4'
N N 0.0061 0.0033 'International Tables Vol C Tables 4.2.6.8 and 6.1.1.4'
O O 0.0106 0.0060 'International Tables Vol C Tables 4.2.6.8 and 6.1.1.4'

loop_
_exptl_crystal_face_index_h
_exptl_crystal_face_index_k
_exptl_crystal_face_index_l
_exptl_crystal_face_perp_dist
-7 -4 12 0.0661
0 -3 -15 0.0773
0 3 15 0.0773
13 -4 -2 0.0705
-6 13 1 0.0833
-9 -7 9 0.0582
-12 -4 -7 0.0951
1 -13 4 0.1004
-4 8 -12 0.1005
-4 13 -4 0.0834

loop_
_geom_angle_atom_site_label_1
_geom_angle_atom_site_label_2
_geom_angle_atom_site_label_3
_geom_angle
_geom_angle_site_symmetry_1
_geom_angle_site_symmetry_3
_geom_angle_publ_flag
C6 O2 C4 101.13(16) . . ?
C6 O3 C5 106.53(16) . . ?
C7 N1 C11 118.09(19) . . ?
O4 N2 O5 123.90(19) . . ?
O4 N2 C8 118.03(18) . . ?
O5 N2 C8 118.06(17) . . ?
O1 C1 C2 124.45(19) . . ?
O1 C1 C6 121.63(19) . . ?
C2 C1 C6 113.83(18) . . ?
C3 C2 C1 117.88(19) . . ?
C3 C2 C7 122.46(19) . . ?
C7 C2 C1 119.63(18) . . ?
C2 C3 H3 119.9 . . ?
C2 C3 C4 120.2(2) . . ?
C4 C3 H3 119.9 . . ?
O2 C4 C3 109.40(18) . . ?
O2 C4 H4 112.0 . . ?
O2 C4 C5 100.36(17) . . ?
C3 C4 H4 112.0 . . ?
C3 C4 C5 110.55(18) . . ?
C5 C4 H4 112.0 . . ?
O3 C5 C4 102.63(17) . . ?
O3 C5 H5A 111.2 . . ?
O3 C5 H5B 111.2 . . ?
C4 C5 H5A 111.2 . . ?
C4 C5 H5B 111.2 . . ?
H5A C5 H5B 109.2 . . ?
O2 C6 O3 107.03(17) . . ?
O2 C6 C1 110.32(17) . . ?
O2 C6 H6 111.2 . . ?
O3 C6 C1 105.79(16) . . ?
O3 C6 H6 111.2 . . ?
C1 C6 H6 111.2 . . ?
N1 C7 C2 115.63(18) . . ?
N1 C7 C8 120.46(18) . . ?
C8 C7 C2 123.88(19) . . ?
C7 C8 N2 121.08(18) . . ?
C9 C8 N2 117.76(19) . . ?
C9 C8 C7 121.1(2) . . ?
C8 C9 H9 121.1 . . ?
C8 C9 C10 117.8(2) . . ?
C10 C9 H9 121.1 . . ?
C9 C10 H10 120.9 . . ?
C9 C10 C11 118.2(2) . . ?
C11 C10 H10 120.9 . . ?
N1 C11 C10 124.3(2) . . ?
N1 C11 H11 117.9 . . ?
C10 C11 H11 117.9 . . ?

loop_
_geom_bond_atom_site_label_1
_geom_bond_atom_site_label_2
_geom_bond_distance
_geom_bond_site_symmetry_2
_geom_bond_publ_flag
O1 C1 1.221(3) . ?
O2 C4 1.452(3) . ?
O2 C6 1.403(3) . ?
O3 C5 1.444(3) . ?
O3 C6 1.430(3) . ?
O4 N2 1.226(2) . ?
O5 N2 1.234(2) . ?
N1 C7 1.341(3) . ?
N1 C11 1.342(3) . ?
N2 C8 1.472(3) . ?
C1 C2 1.488(3) . ?
C1 C6 1.533(3) . ?
C2 C3 1.336(3) . ?
C2 C7 1.487(3) . ?
C3 H3 0.9300 . ?
C3 C4 1.503(3) . ?
C4 H4 0.9800 . ?
C4 C5 1.541(3) . ?
C5 H5A 0.9700 . ?
C5 H5B 0.9700 . ?
C6 H6 0.9800 . ?
C7 C8 1.403(3) . ?
C8 C9 1.383(3) . ?
C9 H9 0.9300 . ?
C9 C10 1.385(3) . ?
C10 H10 0.9300 . ?
C10 C11 1.387(3) . ?
C11 H11 0.9300 . ?

loop_
_exptl_oxdiff_crystal_face_indexfrac_h
_exptl_oxdiff_crystal_face_indexfrac_k
_exptl_oxdiff_crystal_face_indexfrac_l
_exptl_oxdiff_crystal_face_x
_exptl_oxdiff_crystal_face_y
_exptl_oxdiff_crystal_face_z
-7.0214 -3.9675 11.9882 0.2758 -0.8999 0.2634
0.0373 -3.0311 -15.0038 -0.8446 0.5355 0.0462
-0.0373 3.0311 15.0038 0.8446 -0.5355 -0.0462
12.9877 -4.0178 -1.9603 -0.1240 0.2430 -0.9643
-5.9934 13.0080 0.9726 0.6038 0.3916 0.7417
-9.0116 -6.9715 8.9837 -0.0352 -0.9535 0.3433
-11.9673 -4.0017 -7.0341 -0.6720 -0.1778 0.7596
0.9874 -12.9923 4.0151 -0.4340 -0.7445 -0.4473
-3.9639 7.9791 -12.0230 -0.2197 0.7981 0.5832
-3.9835 12.9955 -4.0237 0.3962 0.6671 0.6491
